data_7114508
loop_
_publ_author_name
'Hu, Jiaxin'
'Barbour, Leonard J.'
'Gokel, George W.'

_publ_section_title
;
 ??-Donor, ??-donor, and anion competition in ??-complexation of alkali
 metal cations
;
_journal_issue 17
_journal_name_full 'Chemical Communications'
_journal_page_first 1808
_journal_paper_doi 10.1039/b204338f
_journal_year 2002
_chemical_formula_sum 'C20 H33 I K N O5'
_chemical_formula_weight 533.47
_chemical_name_systematic
;
N-2-Phenylethylaza-18-crown-6.potassium iodide
;
_space_group_IT_number 14
_symmetry_space_group_name_Hall '-P 2ybc'
_symmetry_space_group_name_H-M 'P 1 21/c 1'
_atom_sites_solution_hydrogens geom
_atom_sites_solution_primary direct
_atom_sites_solution_secondary difmap
_audit_creation_method SHELXL-97
_cell_angle_alpha 90.00
_cell_angle_beta 93.035(2)
_cell_angle_gamma 90.00
_cell_formula_units_Z 4
_cell_length_a 15.2796(14)
_cell_length_b 10.8811(10)
_cell_length_c 14.0760(13)
_cell_measurement_temperature 173(2)
_cell_volume 2337.0(4)
_computing_structure_refinement 'SHELXL-97 (Sheldrick, 1997)'
_computing_structure_solution 'SHELXS-97 (Sheldrick, 1990)'
_diffrn_ambient_temperature 173(2)
_diffrn_measured_fraction_theta_full 0.999
_diffrn_measured_fraction_theta_max 0.999
_diffrn_radiation_monochromator graphite
_diffrn_radiation_source 'fine-focus sealed tube'
_diffrn_radiation_type MoK\a
_diffrn_radiation_wavelength 0.71073
_diffrn_reflns_av_R_equivalents 0.0387
_diffrn_reflns_av_sigmaI/netI 0.0475
_diffrn_reflns_limit_h_max 19
_diffrn_reflns_limit_h_min -18
_diffrn_reflns_limit_k_max 7
_diffrn_reflns_limit_k_min -13
_diffrn_reflns_limit_l_max 17
_diffrn_reflns_limit_l_min -18
_diffrn_reflns_number 14494
_diffrn_reflns_theta_full 27.13
_diffrn_reflns_theta_max 27.13
_diffrn_reflns_theta_min 1.33
_exptl_absorpt_coefficient_mu 1.577
_exptl_absorpt_correction_T_max 0.7433
_exptl_absorpt_correction_T_min 0.6491
_exptl_crystal_density_diffrn 1.516
_exptl_crystal_density_method 'not measured'
_exptl_crystal_F_000 1088
_exptl_crystal_size_max 0.30
_exptl_crystal_size_mid 0.20
_exptl_crystal_size_min 0.20
_refine_diff_density_max 0.619
_refine_diff_density_min -0.725
_refine_diff_density_rms 0.076
_refine_ls_extinction_method none
_refine_ls_goodness_of_fit_ref 0.984
_refine_ls_hydrogen_treatment mixed
_refine_ls_matrix_type full
_refine_ls_number_parameters 253
_refine_ls_number_reflns 5157
_refine_ls_number_restraints 0
_refine_ls_restrained_S_all 0.984
_refine_ls_R_factor_all 0.0510
_refine_ls_R_factor_gt 0.0304
_refine_ls_shift/su_max 0.002
_refine_ls_shift/su_mean 0.000
_refine_ls_structure_factor_coef Fsqd
_refine_ls_weighting_details 'calc w=1/[\s^2^(Fo^2^)+(0.0300P)^2^+0.0000P] where P=(Fo^2^+2Fc^2^)/3'
_refine_ls_weighting_scheme calc
_refine_ls_wR_factor_gt 0.0624
_refine_ls_wR_factor_ref 0.0693
_reflns_number_gt 3868
_reflns_number_total 5157
_reflns_threshold_expression >2sigma(I)
_cod_data_source_file b204338f.txt
_cod_data_source_block e:\_georg~1\jxh\jx1fc4~1\sss
_cod_database_code 7114508

loop_
_symmetry_equiv_pos_as_xyz
'x, y, z'
'-x, y+1/2, -z+1/2'
'-x, -y, -z'
'x, -y-1/2, z-1/2'

loop_
_atom_site_label
_atom_site_type_symbol
_atom_site_fract_x
_atom_site_fract_y
_atom_site_fract_z
_atom_site_U_iso_or_equiv
_atom_site_adp_type
_atom_site_occupancy
_atom_site_symmetry_multiplicity
_atom_site_calc_flag
_atom_site_refinement_flags
I1 I 0.750464(12) 0.477472(18) 0.087688(13) 0.03492(7) Uani 1 1 d .
K2 K 0.73620(4) 0.50373(5) -0.17257(4) 0.02658(13) Uani 1 1 d .
O2 O 0.75772(11) 0.26139(15) -0.14066(13) 0.0324(4) Uani 1 1 d .
O3 O 0.88632(11) 0.64998(16) -0.14402(12) 0.0272(4) Uani 1 1 d .
C4 C 0.82214(18) 0.4811(2) -0.38740(18) 0.0292(6) Uani 1 1 d .
O5 O 0.71346(11) 0.74409(16) -0.12549(13) 0.0323(4) Uani 1 1 d .
C6 C 0.91182(17) 0.2886(2) -0.13652(19) 0.0325(6) Uani 1 1 d .
H6A H 0.9085 0.3246 -0.0722 0.039 Uiso 1 1 calc R
H6B H 0.9679 0.2432 -0.1379 0.039 Uiso 1 1 calc R
C7 C 0.98009(17) 0.4796(2) -0.1754(2) 0.0318(6) Uani 1 1 d .
H7A H 0.9974 0.5266 -0.2316 0.038 Uiso 1 1 calc R
H7B H 1.0326 0.4351 -0.1494 0.038 Uiso 1 1 calc R
O8 O 0.56567(12) 0.62000(17) -0.20132(13) 0.0350(5) Uani 1 1 d .
O9 O 0.58497(11) 0.35623(17) -0.17117(13) 0.0318(4) Uani 1 1 d .
C10 C 0.86429(16) 0.7453(2) -0.07998(18) 0.0306(6) Uani 1 1 d .
H10A H 0.9158 0.7990 -0.0664 0.037 Uiso 1 1 calc R
H10B H 0.8470 0.7091 -0.0192 0.037 Uiso 1 1 calc R
C11 C 0.78999(17) 0.8193(2) -0.1239(2) 0.0325(6) Uani 1 1 d .
H11A H 0.7810 0.8945 -0.0859 0.039 Uiso 1 1 calc R
H11B H 0.8029 0.8441 -0.1893 0.039 Uiso 1 1 calc R
C12 C 0.55960(18) 0.7227(3) -0.1397(2) 0.0401(7) Uani 1 1 d .
H12A H 0.5610 0.6948 -0.0727 0.048 Uiso 1 1 calc R
H12B H 0.5037 0.7667 -0.1538 0.048 Uiso 1 1 calc R
C13 C 0.6667(2) 0.4475(3) -0.4098(2) 0.0433(8) Uani 1 1 d .
H13 H 0.6186 0.3929 -0.4196 0.052 Uiso 1 1 calc R
C14 C 0.95119(16) 0.5688(2) -0.10128(18) 0.0288(6) Uani 1 1 d .
H14A H 0.9263 0.5234 -0.0481 0.035 Uiso 1 1 calc R
H14B H 1.0021 0.6169 -0.0756 0.035 Uiso 1 1 calc R
C15 C 0.60576(17) 0.2499(3) -0.1154(2) 0.0358(7) Uani 1 1 d .
H15A H 0.5546 0.1940 -0.1164 0.043 Uiso 1 1 calc R
H15B H 0.6201 0.2742 -0.0486 0.043 Uiso 1 1 calc R
C16 C 0.63509(18) 0.8065(2) -0.1543(2) 0.0364(7) Uani 1 1 d .
H16A H 0.6362 0.8298 -0.2222 0.044 Uiso 1 1 calc R
H16B H 0.6293 0.8823 -0.1163 0.044 Uiso 1 1 calc R
N17 N 0.91288(13) 0.38918(19) -0.20624(14) 0.0267(5) Uani 1 1 d .
C18 C 0.49563(18) 0.5341(3) -0.1955(2) 0.0403(7) Uani 1 1 d .
H18A H 0.4798 0.5022 -0.2601 0.048 Uiso 1 1 calc R
H18B H 0.4438 0.5771 -0.1724 0.048 Uiso 1 1 calc R
C19 C 0.83711(17) 0.1977(2) -0.1523(2) 0.0339(7) Uani 1 1 d .
H19A H 0.8376 0.1626 -0.2171 0.041 Uiso 1 1 calc R
H19B H 0.8434 0.1297 -0.1057 0.041 Uiso 1 1 calc R
C20 C 0.51809(17) 0.4277(3) -0.1306(2) 0.0387(7) Uani 1 1 d .
H20A H 0.5390 0.4583 -0.0671 0.046 Uiso 1 1 calc R
H20B H 0.4654 0.3764 -0.1227 0.046 Uiso 1 1 calc R
C21 C 0.75136(19) 0.4021(3) -0.40479(19) 0.0365(7) Uani 1 1 d .
H21 H 0.7613 0.3167 -0.4133 0.044 Uiso 1 1 calc R
C22 C 0.93124(18) 0.3398(3) -0.30058(18) 0.0377(7) Uani 1 1 d .
H22A H 0.8943 0.2662 -0.3132 0.045 Uiso 1 1 calc R
H22B H 0.9933 0.3134 -0.2997 0.045 Uiso 1 1 calc R
C23 C 0.8054(2) 0.6058(3) -0.37657(18) 0.0360(7) Uani 1 1 d .
H23 H 0.8531 0.6605 -0.3639 0.043 Uiso 1 1 calc R
C24 C 0.6517(2) 0.5735(3) -0.4005(2) 0.0489(9) Uani 1 1 d .
H24 H 0.5937 0.6048 -0.4058 0.059 Uiso 1 1 calc R
C25 C 0.91443(19) 0.4312(3) -0.38145(19) 0.0407(7) Uani 1 1 d .
H25A H 0.9560 0.5005 -0.3728 0.049 Uiso 1 1 calc R
H25B H 0.9261 0.3904 -0.4424 0.049 Uiso 1 1 calc R
C26 C 0.68267(18) 0.1848(2) -0.1547(2) 0.0369(7) Uani 1 1 d .
H26A H 0.6927 0.1054 -0.1216 0.044 Uiso 1 1 calc R
H26B H 0.6711 0.1683 -0.2234 0.044 Uiso 1 1 calc R
C27 C 0.7213(2) 0.6517(3) -0.3838(2) 0.0447(8) Uani 1 1 d .
H27 H 0.7114 0.7374 -0.3772 0.054 Uiso 1 1 calc R

loop_
_atom_site_aniso_label
_atom_site_aniso_U_11
_atom_site_aniso_U_22
_atom_site_aniso_U_33
_atom_site_aniso_U_23
_atom_site_aniso_U_13
_atom_site_aniso_U_12
I1 0.04142(12) 0.03267(12) 0.03102(11) 0.00355(8) 0.00530(8) -0.00271(8)
K2 0.0233(3) 0.0257(3) 0.0308(3) 0.0006(2) 0.0020(2) -0.0003(2)
O2 0.0310(10) 0.0221(10) 0.0439(12) -0.0037(9) 0.0002(9) -0.0015(8)
O3 0.0288(10) 0.0283(11) 0.0245(9) -0.0019(8) 0.0001(8) -0.0017(8)
C4 0.0346(15) 0.0350(16) 0.0182(12) 0.0019(11) 0.0036(11) 0.0014(13)
O5 0.0328(10) 0.0236(11) 0.0398(11) 0.0001(8) -0.0038(9) 0.0030(8)
C6 0.0304(15) 0.0317(16) 0.0346(15) 0.0038(12) -0.0053(12) 0.0068(12)
C7 0.0228(13) 0.0392(17) 0.0336(15) 0.0020(12) 0.0030(12) 0.0004(12)
O8 0.0288(10) 0.0361(12) 0.0405(11) -0.0050(9) 0.0047(9) 0.0010(8)
O9 0.0284(10) 0.0364(12) 0.0308(10) 0.0021(8) 0.0033(8) -0.0023(8)
C10 0.0335(15) 0.0300(16) 0.0283(14) -0.0024(12) 0.0004(12) -0.0074(12)
C11 0.0396(16) 0.0233(15) 0.0349(15) -0.0001(12) 0.0040(13) -0.0052(12)
C12 0.0353(16) 0.0437(19) 0.0417(17) -0.0062(14) 0.0062(14) 0.0117(14)
C13 0.0374(18) 0.058(2) 0.0345(16) -0.0063(15) 0.0010(14) -0.0053(15)
C14 0.0265(14) 0.0331(16) 0.0261(14) 0.0025(11) -0.0045(11) -0.0035(12)
C15 0.0358(16) 0.0317(17) 0.0404(17) 0.0027(13) 0.0066(13) -0.0060(13)
C16 0.0409(17) 0.0296(17) 0.0384(16) -0.0001(13) -0.0016(14) 0.0112(13)
N17 0.0256(12) 0.0319(13) 0.0227(11) -0.0012(9) 0.0023(9) 0.0040(9)
C18 0.0237(15) 0.049(2) 0.0482(18) 0.0020(15) -0.0024(13) -0.0002(13)
C19 0.0383(16) 0.0261(16) 0.0369(16) -0.0012(12) -0.0029(13) 0.0081(12)
C20 0.0251(15) 0.050(2) 0.0414(17) -0.0002(14) 0.0074(13) -0.0010(13)
C21 0.0447(18) 0.0324(17) 0.0325(16) -0.0053(12) 0.0032(14) 0.0036(14)
C22 0.0340(16) 0.0489(19) 0.0301(15) -0.0062(13) 0.0019(13) 0.0137(14)
C23 0.0523(19) 0.0304(17) 0.0257(14) 0.0020(12) 0.0068(13) -0.0063(14)
C24 0.051(2) 0.066(2) 0.0307(16) 0.0033(15) 0.0085(15) 0.0282(18)
C25 0.0377(17) 0.058(2) 0.0263(15) -0.0026(14) 0.0049(13) 0.0044(15)
C26 0.0408(17) 0.0259(16) 0.0440(17) -0.0034(13) 0.0017(14) -0.0093(13)
C27 0.072(2) 0.0351(19) 0.0281(15) 0.0050(13) 0.0116(16) 0.0138(17)

loop_
_atom_type_symbol
_atom_type_description
_atom_type_scat_dispersion_real
_atom_type_scat_dispersion_imag
_atom_type_scat_source
C C 0.0033 0.0016 'International Tables Vol C Tables 4.2.6.8 and 6.1.1.4'
H H 0.0000 0.0000 'International Tables Vol C Tables 4.2.6.8 and 6.1.1.4'
N N 0.0061 0.0033 'International Tables Vol C Tables 4.2.6.8 and 6.1.1.4'
O O 0.0106 0.0060 'International Tables Vol C Tables 4.2.6.8 and 6.1.1.4'
K K 0.2009 0.2494 'International Tables Vol C Tables 4.2.6.8 and 6.1.1.4'
I I -0.4742 1.8119 'International Tables Vol C Tables 4.2.6.8 and 6.1.1.4'

loop_
_geom_angle_atom_site_label_1
_geom_angle_atom_site_label_2
_geom_angle_atom_site_label_3
_geom_angle
O2 K2 O5 156.29(6)
O2 K2 O3 116.13(5)
O5 K2 O3 62.23(5)
O2 K2 O9 62.18(5)
O5 K2 O9 115.49(6)
O3 K2 O9 171.37(5)
O2 K2 O8 123.40(5)
O5 K2 O8 59.40(5)
O3 K2 O8 119.59(5)
O9 K2 O8 61.23(5)
O2 K2 N17 61.43(6)
O5 K2 N17 123.95(6)
O3 K2 N17 61.80(5)
O9 K2 N17 120.30(6)
O8 K2 N17 162.96(6)
O2 K2 I1 75.93(4)
O5 K2 I1 80.42(4)
O3 K2 I1 84.04(4)
O9 K2 I1 87.36(4)
O8 K2 I1 100.28(4)
N17 K2 I1 96.76(4)
C19 O2 C26 112.8(2)
C19 O2 K2 123.96(15)
C26 O2 K2 117.39(15)
C10 O3 C14 111.30(18)
C10 O3 K2 106.54(13)
C14 O3 K2 104.63(14)
C23 C4 C21 118.4(3)
C23 C4 C25 121.4(3)
C21 C4 C25 120.1(3)
C16 O5 C11 114.2(2)
C16 O5 K2 120.45(15)
C11 O5 K2 116.09(14)
N17 C6 C19 115.0(2)
N17 C7 C14 114.2(2)
C12 O8 C18 114.0(2)
C12 O8 K2 110.14(15)
C18 O8 K2 112.13(15)
C15 O9 C20 111.4(2)
C15 O9 K2 107.93(14)
C20 O9 K2 107.33(15)
O3 C10 C11 109.2(2)
O5 C11 C10 107.5(2)
O8 C12 C16 108.6(2)
C21 C13 C24 120.2(3)
O3 C14 C7 109.1(2)
O9 C15 C26 109.6(2)
O5 C16 C12 108.4(2)
C6 N17 C7 109.4(2)
C6 N17 C22 109.8(2)
C7 N17 C22 110.3(2)
C6 N17 K2 99.22(14)
C7 N17 K2 106.98(14)
C22 N17 K2 120.28(15)
O8 C18 C20 113.0(2)
O2 C19 C6 107.9(2)
O9 C20 C18 108.7(2)
C13 C21 C4 120.3(3)
N17 C22 C25 113.8(2)
C27 C23 C4 121.4(3)
C27 C24 C13 119.7(3)
C4 C25 C22 113.4(2)
O2 C26 C15 108.3(2)
C24 C27 C23 119.9(3)

loop_
_geom_bond_atom_site_label_1
_geom_bond_atom_site_label_2
_geom_bond_distance
I1 K2 3.6695(7)
K2 O2 2.6921(18)
K2 O5 2.7248(18)
K2 O3 2.8031(17)
K2 O9 2.8144(18)
K2 O8 2.9056(19)
K2 N17 3.033(2)
O2 C19 1.414(3)
O2 C26 1.423(3)
O3 C10 1.426(3)
O3 C14 1.436(3)
C4 C23 1.390(4)
C4 C21 1.393(4)
C4 C25 1.509(4)
O5 C16 1.417(3)
O5 C11 1.427(3)
C6 N17 1.471(3)
C6 C19 1.518(4)
C7 N17 1.471(3)
C7 C14 1.508(4)
O8 C12 1.421(3)
O8 C18 1.426(3)
O9 C15 1.425(3)
O9 C20 1.427(3)
C10 C11 1.498(4)
C12 C16 1.493(4)
C13 C21 1.383(4)
C13 C24 1.397(4)
C15 C26 1.502(4)
N17 C22 1.473(3)
C18 C20 1.504(4)
C22 C25 1.523(4)
C23 C27 1.379(4)
C24 C27 1.372(5)
